data_7100991
loop_
_publ_author_name
'Angela Serpe'
'Francesco Bigoli'
'Maria Cristina Cabras'
'Paolo Fornasiero'
'Mauro Graziani'
'M.L. Mercuri'
'Tiziano Montini'
'Luca Pilia'
'Emanuele F. Trogu'
'Paola Deplano'

_publ_section_title
;
Pd-Dissolution through a Mild and Effective
One-Step Reaction and its Application for Pd-Recovery from Spent
Catalytic Converters.
;
_journal_name_full 'Chemical Communications'
_journal_paper_doi 10.1039/b415799k
_journal_year 2005
_chemical_formula_moiety '[Pd(Me2dazdt)2](I3)2'
_chemical_formula_sum 'C14 H24 I6 N4 Pd S4'
_chemical_formula_weight 1244.41
_space_group_IT_number 15
_symmetry_cell_setting monoclinic
_symmetry_space_group_name_Hall '-C 2yc'
_symmetry_space_group_name_H-M 'C 1 2/c 1'
_cell_angle_alpha 90.00
_cell_angle_beta 91.36(2)
_cell_angle_gamma 90.00
_cell_formula_units_Z 4
_cell_length_a 27.354(5)
_cell_length_b 10.429(7)
_cell_length_c 10.823(7)
_cell_measurement_temperature 293(2)
_cell_volume 3087(3)
_diffrn_ambient_temperature 293(2)
_exptl_crystal_density_diffrn 2.678
_cod_original_sg_symbol_H-M 'C 2/c'
_cod_database_code 7100991

loop_
_symmetry_equiv_pos_as_xyz
'x, y, z'
'-x, y, -z+1/2'
'x+1/2, y+1/2, z'
'-x+1/2, y+1/2, -z+1/2'
'-x, -y, -z'
'x, -y, z-1/2'
'-x+1/2, -y+1/2, -z'
'x+1/2, -y+1/2, z-1/2'

loop_
_atom_site_label
_atom_site_type_symbol
_atom_site_fract_x
_atom_site_fract_y
_atom_site_fract_z
_atom_site_U_iso_or_equiv
_atom_site_adp_type
_atom_site_occupancy
_atom_site_symmetry_multiplicity
_atom_site_calc_flag
_atom_site_refinement_flags
_atom_site_disorder_assembly
_atom_site_disorder_group
I1 I 0.5000 0.39228(11) 0.2500 0.0661(3) Uani 1 2 d S . .
I2 I 0.43031(3) 0.40071(9) 0.04151(8) 0.0765(3) Uani 1 1 d . . .
I3 I 0.7413(3) 0.0570(6) 0.6512(6) 0.0980(15) Uani 0.50 1 d P . .
I4 I 0.7496(7) 0.2708(13) 0.4843(16) 0.094(3) Uani 0.50 1 d P . .
I5 I 0.7553(3) 0.4872(5) 0.3119(6) 0.0871(12) Uani 0.50 1 d P . .
Pd Pd 0.5000 0.0000 0.5000 0.0553(4) Uani 1 2 d S . .
S1 S 0.47113(11) 0.1820(3) 0.5960(3) 0.0658(9) Uani 1 1 d . . .
S2 S 0.42513(11) -0.0292(3) 0.4033(3) 0.0732(10) Uani 1 1 d . . .
N1 N 0.3772(3) 0.2397(9) 0.5998(8) 0.055(2) Uani 1 1 d . . .
N2 N 0.3799(3) 0.1830(9) 0.3347(9) 0.056(2) Uani 1 1 d . . .
C1 C 0.4140(4) 0.1862(9) 0.5415(9) 0.047(3) Uani 1 1 d . . .
C2 C 0.4040(4) 0.1232(11) 0.4219(12) 0.059(3) Uani 1 1 d . . .
C3 C 0.3622(4) 0.3130(11) 0.3535(11) 0.066(3) Uani 1 1 d . . .
H3A H 0.3522 0.3483 0.2739 0.02(2) Uiso 1 1 calc R . .
H3B H 0.3892 0.3648 0.3853 0.04(3) Uiso 1 1 calc R . .
C4 C 0.3198(4) 0.3256(14) 0.4410(12) 0.073(4) Uani 1 1 d . . .
H4A H 0.2893 0.3070 0.3970 0.05(3) Uiso 1 1 calc R . .
H4B H 0.3182 0.4127 0.4721 0.23(11) Uiso 1 1 calc R . .
C5 C 0.3267(4) 0.2326(12) 0.5486(11) 0.061(3) Uani 1 1 d . . .
H5A H 0.3038 0.2533 0.6127 0.13(6) Uiso 1 1 calc R . .
H5B H 0.3199 0.1460 0.5204 0.03(2) Uiso 1 1 calc R . .
C6 C 0.3843(6) 0.3012(14) 0.7215(11) 0.075(4) Uani 1 1 d . . .
H6A H 0.4057 0.2494 0.7723 0.26(12) Uiso 1 1 calc R . .
H6B H 0.3533 0.3097 0.7605 0.08(4) Uiso 1 1 calc R . .
H6C H 0.3985 0.3845 0.7110 0.15(7) Uiso 1 1 calc R . .
C7 C 0.3704(6) 0.1305(15) 0.2104(11) 0.078(4) Uani 1 1 d . . .
H7A H 0.4009 0.1106 0.1727 0.09(4) Uiso 1 1 calc R . .
H7B H 0.3530 0.1927 0.1609 0.26(13) Uiso 1 1 calc R . .
H7C H 0.3511 0.0540 0.2164 0.19(9) Uiso 1 1 calc R . .

loop_
_atom_site_aniso_label
_atom_site_aniso_U_11
_atom_site_aniso_U_22
_atom_site_aniso_U_33
_atom_site_aniso_U_23
_atom_site_aniso_U_13
_atom_site_aniso_U_12
I1 0.0655(7) 0.0734(8) 0.0600(7) 0.000 0.0097(5) 0.000
I2 0.0832(6) 0.0793(6) 0.0670(6) 0.0008(5) 0.0009(4) 0.0052(5)
I3 0.100(2) 0.090(4) 0.104(4) -0.014(2) 0.007(2) -0.010(3)
I4 0.0630(10) 0.110(8) 0.110(7) -0.042(4) 0.000(4) -0.011(5)
I5 0.0788(17) 0.087(3) 0.096(3) -0.021(2) 0.005(2) -0.010(2)
Pd 0.0481(7) 0.0534(7) 0.0641(8) -0.0021(6) -0.0055(6) 0.0055(6)
S1 0.0530(18) 0.070(2) 0.0741(19) -0.0179(17) -0.0119(15) 0.0072(15)
S2 0.0603(19) 0.066(2) 0.092(2) -0.0247(18) -0.0190(17) 0.0121(16)
N1 0.051(5) 0.071(7) 0.043(5) 0.017(5) 0.001(4) 0.004(5)
N2 0.060(6) 0.052(6) 0.057(6) 0.007(5) 0.005(5) 0.006(5)
C1 0.077(8) 0.032(6) 0.032(6) 0.005(4) 0.002(5) 0.004(5)
C2 0.031(6) 0.058(8) 0.086(8) -0.001(7) -0.002(6) -0.007(5)
C3 0.063(8) 0.066(9) 0.066(8) 0.012(6) -0.017(7) 0.001(7)
C4 0.031(6) 0.108(11) 0.080(9) 0.003(8) -0.007(6) 0.027(6)
C5 0.040(6) 0.079(9) 0.065(7) -0.006(7) -0.004(6) 0.007(6)
C6 0.099(11) 0.076(10) 0.050(8) -0.008(7) 0.000(8) 0.012(9)
C7 0.082(10) 0.089(11) 0.064(8) -0.026(8) -0.002(8) 0.001(9)

loop_
_geom_bond_atom_site_label_1
_geom_bond_atom_site_label_2
_geom_bond_distance
_geom_bond_site_symmetry_2
_geom_bond_publ_flag
I1 I2 2.9204(15) 2_655 ?
I1 I2 2.9204(15) . ?
I3 I5 0.616(7) 7_656 ?
I3 I4 2.336(11) 7_656 ?
I3 I4 2.881(12) . ?
I4 I4 0.55(2) 7_656 ?
I4 I3 2.336(11) 7_656 ?
I4 I5 2.935(12) . ?
I5 I3 0.616(7) 7_656 ?
Pd S2 2.298(3) . ?
Pd S2 2.298(3) 5_656 ?
Pd S1 2.312(3) 5_656 ?
Pd S1 2.312(3) . ?
S1 C1 1.658(11) . ?
S2 C2 1.704(12) . ?
N1 C1 1.324(12) . ?
N1 C6 1.474(14) . ?
N1 C5 1.477(12) . ?
N2 C2 1.298(13) . ?
N2 C3 1.456(14) . ?
N2 C7 1.470(14) . ?
C1 C2 1.472(15) . ?
C3 C4 1.522(16) . ?
C3 H3A 0.9700 . ?
C3 H3B 0.9700 . ?
C4 C5 1.523(15) . ?
C4 H4A 0.9700 . ?
C4 H4B 0.9700 . ?
C5 H5A 0.9700 . ?
C5 H5B 0.9700 . ?
C6 H6A 0.9600 . ?
C6 H6B 0.9600 . ?
C6 H6C 0.9600 . ?
C7 H7A 0.9600 . ?
C7 H7B 0.9600 . ?
C7 H7C 0.9600 . ?
